data_7204216
loop_
_publ_author_name
'Filarowski, Aleksander'
'Koll, Aleksander'
'Glowiak, Tadeusz'

_publ_section_title
;
 Low barrier hydrogen bonds in sterically modified Schiff bases
;
_journal_issue 4
_journal_name_full 'Journal of the Chemical Society, Perkin Transactions 2'
_journal_page_first 835
_journal_paper_doi 10.1039/b106145n
_journal_year 2002
_chemical_formula_sum 'C12 H16 Cl N O'
_chemical_formula_weight 225.71
_chemical_name_systematic
;
?
;
_space_group_IT_number 14
_symmetry_cell_setting monoclinic
_symmetry_space_group_name_Hall '-P 2yn'
_symmetry_space_group_name_H-M 'P 1 21/n 1'
_atom_sites_solution_hydrogens geom
_atom_sites_solution_primary direct
_atom_sites_solution_secondary difmap
_audit_creation_method SHELXL-97
_cell_angle_alpha 90.00
_cell_angle_beta 91.056(6)
_cell_angle_gamma 90.00
_cell_formula_units_Z 8
_cell_length_a 12.4205(10)
_cell_length_b 7.1853(6)
_cell_length_c 25.571(2)
_cell_measurement_temperature 100(1)
_cell_volume 2281.7(3)
_computing_cell_refinement 'Kuma KM4CCD software 1998'
_computing_data_collection 'Kuma KM4CCD software 1998'
_computing_data_reduction 'Kuma KM4CCD software 1998'
_computing_structure_refinement 'SHELXL-97 (Sheldrick, 1997)'
_computing_structure_solution 'SHELXS-97 (Sheldrick, 1990)'
_diffrn_ambient_temperature 100(1)
_diffrn_measured_fraction_theta_full 0.917
_diffrn_measured_fraction_theta_max 0.917
_diffrn_measurement_device_type 'Kuma KM4CCD automatic diffractometer'
_diffrn_measurement_method 'profile data from omega/2theta scans'
_diffrn_radiation_monochromator graphite
_diffrn_radiation_source 'fine-focus sealed tube'
_diffrn_radiation_type MoK\a
_diffrn_radiation_wavelength 0.71073
_diffrn_reflns_av_R_equivalents 0.0206
_diffrn_reflns_av_sigmaI/netI 0.0284
_diffrn_reflns_limit_h_max 15
_diffrn_reflns_limit_h_min -15
_diffrn_reflns_limit_k_max 8
_diffrn_reflns_limit_k_min -8
_diffrn_reflns_limit_l_max 31
_diffrn_reflns_limit_l_min -21
_diffrn_reflns_number 12659
_diffrn_reflns_theta_full 26.00
_diffrn_reflns_theta_max 26.00
_diffrn_reflns_theta_min 3.25
_exptl_absorpt_coefficient_mu 0.308
_exptl_crystal_density_diffrn 1.314
_exptl_crystal_density_method 'not measured'
_exptl_crystal_F_000 960
_exptl_crystal_size_max 0.20
_exptl_crystal_size_mid 0.15
_exptl_crystal_size_min 0.15
_refine_diff_density_max 0.247
_refine_diff_density_min -0.308
_refine_diff_density_rms 0.057
_refine_ls_extinction_method none
_refine_ls_goodness_of_fit_ref 1.147
_refine_ls_hydrogen_treatment mixed
_refine_ls_matrix_type full
_refine_ls_number_parameters 399
_refine_ls_number_reflns 4457
_refine_ls_number_restraints 0
_refine_ls_restrained_S_all 1.147
_refine_ls_R_factor_all 0.0761
_refine_ls_R_factor_gt 0.0486
_refine_ls_shift/su_max 0.007
_refine_ls_shift/su_mean 0.002
_refine_ls_structure_factor_coef Fsqd
_refine_ls_weighting_details 'w=1/[\s^2^(Fo^2^)+(0.0600P)^2^+0.2152P] where P=(Fo^2^+2Fc^2^)/3'
_refine_ls_weighting_scheme calc
_refine_ls_wR_factor_gt 0.1143
_refine_ls_wR_factor_ref 0.1272
_reflns_number_gt 3190
_reflns_number_total 4457
_reflns_threshold_expression >2sigma(I)
_cod_data_source_file b106145n.txt
_cod_data_source_block tium21
_cod_depositor_comments
;
The following automatic conversions were performed:

'_refine_ls_weighting_scheme' value 'calc
w=1/[\s^2^(Fo^2^)+(0.0600P)^2^+0.2152P] where P=(Fo^2^+2Fc^2^)/3' was
changed to 'calc'. New tag '_refine_ls_weighting_details' was
created. The value of the new tag was set to
'w=1/[\s^2^(Fo^2^)+(0.0600P)^2^+0.2152P] where P=(Fo^2^+2Fc^2^)/3'.

Automatic conversion script
Id: cif_fix_values 3143 2015-03-26 13:38:13Z robertas 
;
_cod_original_sg_symbol_H-M P2(1)/n
_cod_database_code 7204216

loop_
_symmetry_equiv_pos_as_xyz
'x, y, z'
'-x+1/2, y+1/2, -z+1/2'
'-x, -y, -z'
'x-1/2, -y-1/2, z-1/2'

loop_
_atom_site_label
_atom_site_type_symbol
_atom_site_fract_x
_atom_site_fract_y
_atom_site_fract_z
_atom_site_U_iso_or_equiv
_atom_site_adp_type
_atom_site_occupancy
_atom_site_calc_flag
_atom_site_refinement_flags
_atom_site_disorder_assembly
_atom_site_disorder_group
Cl11 Cl 0.67345(4) 0.72097(8) 0.22278(2) 0.02609(18) Uani 1 d . . .
O11 O 0.23617(13) 0.7093(2) 0.13196(6) 0.0246(4) Uani 1 d . . .
N11 N 0.16326(15) 0.7320(2) 0.22195(7) 0.0160(4) Uani 1 d . . .
C11 C 0.33496(18) 0.7116(3) 0.15442(8) 0.0177(5) Uani 1 d . . .
C12 C 0.35022(18) 0.7218(3) 0.20929(8) 0.0148(5) Uani 1 d . . .
C13 C 0.45717(18) 0.7241(3) 0.22968(9) 0.0158(5) Uani 1 d . . .
C14 C 0.54310(18) 0.7165(3) 0.19615(9) 0.0169(5) Uani 1 d . . .
C15 C 0.52895(18) 0.7058(3) 0.14144(8) 0.0186(5) Uani 1 d . . .
C16 C 0.42451(19) 0.7025(3) 0.12189(9) 0.0215(5) Uani 1 d . . .
C17 C 0.25710(19) 0.7290(3) 0.24417(8) 0.0155(5) Uani 1 d . . .
C18 C 0.6228(2) 0.6990(3) 0.10523(10) 0.0241(5) Uani 1 d . . .
C19 C 0.2750(2) 0.7307(3) 0.30250(9) 0.0216(5) Uani 1 d . . .
C110 C 0.06328(19) 0.7451(3) 0.25145(9) 0.0190(5) Uani 1 d . . .
C111 C -0.03085(19) 0.7832(3) 0.21373(9) 0.0206(5) Uani 1 d . . .
C112 C -0.0616(2) 0.6163(3) 0.18034(10) 0.0246(5) Uani 1 d . . .
Cl21 Cl 0.57529(5) 0.24937(8) 0.02844(2) 0.02535(18) Uani 1 d . . .
O21 O 1.01189(12) 0.1837(2) 0.11838(6) 0.0224(4) Uani 1 d . . .
N21 N 1.08551(16) 0.2412(2) 0.02950(7) 0.0180(4) Uani 1 d . . .
C21 C 0.91312(18) 0.1942(3) 0.09618(8) 0.0171(5) Uani 1 d . . .
C22 C 0.89756(18) 0.2200(3) 0.04120(8) 0.0153(5) Uani 1 d . . .
C23 C 0.79203(19) 0.2352(3) 0.02177(9) 0.0159(5) Uani 1 d . . .
C24 C 0.70597(18) 0.2248(3) 0.05478(9) 0.0166(5) Uani 1 d . . .
C25 C 0.71909(17) 0.1965(3) 0.10872(8) 0.0174(5) Uani 1 d . . .
C26 C 0.82384(18) 0.1802(3) 0.12805(9) 0.0193(5) Uani 1 d . . .
C27 C 0.99148(19) 0.2390(3) 0.00655(9) 0.0156(5) Uani 1 d . . .
C28 C 0.6250(2) 0.1874(3) 0.14491(10) 0.0237(5) Uani 1 d . . .
C29 C 0.9746(2) 0.2585(4) -0.05135(10) 0.0212(5) Uani 1 d . . .
C210 C 1.18428(19) 0.2733(3) 0.00017(9) 0.0187(5) Uani 1 d . . .
C211 C 1.27700(19) 0.3116(3) 0.03878(10) 0.0244(5) Uani 1 d . . .
C212 C 1.3131(2) 0.1385(4) 0.06787(10) 0.0260(5) Uani 1 d . . .
H1 H 0.188(3) 0.730(4) 0.1649(16) 0.078(12) Uiso 1 d . . .
H2 H 0.472(2) 0.734(3) 0.2670(12) 0.039(8) Uiso 1 d . . .
H3 H 0.4131(17) 0.700(3) 0.0849(9) 0.013(5) Uiso 1 d . . .
H4 H 0.678(2) 0.808(4) 0.1124(11) 0.047(8) Uiso 1 d . . .
H5 H 0.676(2) 0.593(4) 0.1149(10) 0.044(7) Uiso 1 d . . .
H6 H 0.597(2) 0.700(3) 0.0664(11) 0.036(7) Uiso 1 d . . .
H7 H 0.323(3) 0.640(4) 0.3168(12) 0.066(10) Uiso 1 d . . .
H8 H 0.314(3) 0.831(5) 0.3148(13) 0.067(10) Uiso 1 d . . .
H9 H 0.207(6) 0.718(7) 0.317(3) 0.18(3) Uiso 1 d . . .
H10 H 0.0721(16) 0.841(3) 0.2770(8) 0.012(5) Uiso 1 d . . .
H11 H 0.0551(17) 0.631(3) 0.2709(8) 0.018(6) Uiso 1 d . . .
H12 H -0.0935(19) 0.823(3) 0.2347(8) 0.017(5) Uiso 1 d . . .
H13 H -0.0131(18) 0.893(3) 0.1917(8) 0.023(6) Uiso 1 d . . .
H14 H -0.0914(18) 0.516(3) 0.2002(9) 0.030(6) Uiso 1 d . . .
H15 H 0.000(2) 0.571(3) 0.1619(9) 0.035(7) Uiso 1 d . . .
H16 H -0.121(2) 0.647(3) 0.1519(10) 0.038(7) Uiso 1 d . . .
H17 H 1.060(2) 0.211(3) 0.0869(11) 0.039(8) Uiso 1 d . . .
H18 H 0.780(2) 0.254(3) -0.0133(10) 0.021(7) Uiso 1 d . . .
H19 H 0.838(2) 0.160(3) 0.1656(10) 0.034(7) Uiso 1 d . . .
H20 H 0.570(2) 0.090(4) 0.1314(10) 0.053(8) Uiso 1 d . . .
H21 H 0.590(2) 0.309(3) 0.1478(9) 0.027(6) Uiso 1 d . . .
H22 H 0.645(2) 0.149(3) 0.1767(10) 0.033(7) Uiso 1 d . . .
H23 H 0.922(3) 0.190(4) -0.0643(12) 0.059(10) Uiso 1 d . . .
H24 H 0.960(3) 0.376(5) -0.0580(12) 0.069(10) Uiso 1 d . . .
H25 H 1.033(3) 0.210(3) -0.0692(11) 0.039(8) Uiso 1 d . . .
H26 H 1.1750(18) 0.379(3) -0.0223(9) 0.026(6) Uiso 1 d . . .
H27 H 1.2019(18) 0.163(3) -0.0195(9) 0.020(6) Uiso 1 d . . .
H28 H 1.3374(18) 0.366(3) 0.0190(8) 0.022(6) Uiso 1 d . . .
H29 H 1.2577(17) 0.403(3) 0.0661(8) 0.021(6) Uiso 1 d . . .
H30 H 1.3440(18) 0.052(3) 0.0425(9) 0.029(6) Uiso 1 d . . .
H31 H 1.252(2) 0.084(3) 0.0856(9) 0.027(6) Uiso 1 d . . .
H32 H 1.368(2) 0.167(3) 0.0930(10) 0.031(7) Uiso 1 d . . .

loop_
_atom_site_aniso_label
_atom_site_aniso_U_11
_atom_site_aniso_U_22
_atom_site_aniso_U_33
_atom_site_aniso_U_23
_atom_site_aniso_U_13
_atom_site_aniso_U_12
Cl11 0.0116(3) 0.0442(4) 0.0224(3) 0.0007(2) -0.0003(2) -0.0003(2)
O11 0.0158(9) 0.0401(10) 0.0179(9) 0.0004(7) -0.0026(7) -0.0015(7)
N11 0.0114(10) 0.0201(9) 0.0164(10) 0.0008(7) 0.0008(8) 0.0011(7)
C11 0.0154(12) 0.0206(11) 0.0170(11) 0.0012(8) -0.0020(9) -0.0009(8)
C12 0.0133(12) 0.0159(10) 0.0153(11) 0.0007(8) 0.0012(9) -0.0010(8)
C13 0.0152(12) 0.0176(10) 0.0147(12) 0.0011(8) -0.0004(9) -0.0012(8)
C14 0.0127(12) 0.0175(10) 0.0204(12) 0.0001(8) -0.0012(9) 0.0002(8)
C15 0.0197(12) 0.0164(10) 0.0199(12) -0.0005(8) 0.0037(9) -0.0015(9)
C16 0.0235(13) 0.0249(11) 0.0161(12) -0.0025(9) 0.0006(10) -0.0024(10)
C17 0.0164(12) 0.0142(10) 0.0160(12) 0.0001(8) 0.0008(10) 0.0015(8)
C18 0.0183(13) 0.0317(13) 0.0227(13) -0.0024(10) 0.0075(10) -0.0013(10)
C19 0.0165(13) 0.0339(13) 0.0143(12) 0.0008(9) -0.0002(10) 0.0032(10)
C110 0.0161(13) 0.0190(11) 0.0221(13) -0.0005(9) 0.0047(10) -0.0008(8)
C111 0.0144(12) 0.0264(12) 0.0210(12) 0.0020(10) 0.0003(10) 0.0026(9)
C112 0.0183(12) 0.0313(13) 0.0240(13) 0.0000(10) -0.0008(10) -0.0019(10)
Cl21 0.0118(3) 0.0427(4) 0.0215(3) 0.0004(2) -0.0002(2) 0.0007(2)
O21 0.0151(8) 0.0358(9) 0.0162(8) 0.0016(7) -0.0037(7) 0.0011(7)
N21 0.0164(11) 0.0177(9) 0.0200(11) 0.0002(7) 0.0020(9) -0.0006(7)
C21 0.0181(12) 0.0176(10) 0.0154(11) -0.0013(8) -0.0024(9) 0.0008(9)
C22 0.0159(12) 0.0144(10) 0.0157(11) -0.0010(8) 0.0022(9) -0.0006(8)
C23 0.0171(13) 0.0155(10) 0.0152(12) -0.0007(8) 0.0005(10) -0.0007(8)
C24 0.0126(12) 0.0179(10) 0.0193(12) -0.0021(8) 0.0002(9) 0.0004(8)
C25 0.0169(12) 0.0171(10) 0.0182(11) -0.0012(8) 0.0025(9) -0.0010(9)
C26 0.0210(12) 0.0231(11) 0.0139(11) -0.0003(9) 0.0012(9) 0.0012(9)
C27 0.0138(12) 0.0149(10) 0.0182(12) -0.0013(8) 0.0002(10) 0.0019(8)
C28 0.0222(13) 0.0276(13) 0.0214(13) 0.0031(10) 0.0064(10) 0.0010(11)
C29 0.0173(14) 0.0286(13) 0.0178(13) -0.0029(9) 0.0022(11) 0.0024(10)
C210 0.0149(12) 0.0230(12) 0.0181(12) 0.0019(9) 0.0003(10) 0.0001(9)
C211 0.0166(12) 0.0290(12) 0.0277(13) -0.0045(11) 0.0039(10) -0.0035(10)
C212 0.0179(12) 0.0363(14) 0.0239(13) -0.0024(11) 0.0002(11) -0.0010(11)

loop_
_atom_type_symbol
_atom_type_description
_atom_type_scat_dispersion_real
_atom_type_scat_dispersion_imag
_atom_type_scat_source
C C 0.0033 0.0016 'International Tables Vol C Tables 4.2.6.8 and 6.1.1.4'
H H 0.0000 0.0000 'International Tables Vol C Tables 4.2.6.8 and 6.1.1.4'
N N 0.0061 0.0033 'International Tables Vol C Tables 4.2.6.8 and 6.1.1.4'
O O 0.0106 0.0060 'International Tables Vol C Tables 4.2.6.8 and 6.1.1.4'
Cl Cl 0.1484 0.1585 'International Tables Vol C Tables 4.2.6.8 and 6.1.1.4'

loop_
_geom_angle_atom_site_label_1
_geom_angle_atom_site_label_2
_geom_angle_atom_site_label_3
_geom_angle
_geom_angle_site_symmetry_1
_geom_angle_site_symmetry_3
_geom_angle_publ_flag
C11 O11 H1 101(2) . . ?
C17 N11 C110 122.82(19) . . ?
C17 N11 H1 103.3(15) . . ?
C110 N11 H1 133.8(15) . . ?
O11 C11 C16 118.3(2) . . ?
O11 C11 C12 121.9(2) . . ?
C16 C11 C12 119.8(2) . . ?
C11 C12 C13 118.2(2) . . ?
C11 C12 C17 120.6(2) . . ?
C13 C12 C17 121.1(2) . . ?
C14 C13 C12 120.0(2) . . ?
C14 C13 H2 118.3(18) . . ?
C12 C13 H2 121.6(18) . . ?
C13 C14 C15 122.3(2) . . ?
C13 C14 Cl11 118.59(17) . . ?
C15 C14 Cl11 119.11(17) . . ?
C16 C15 C14 117.3(2) . . ?
C16 C15 C18 120.7(2) . . ?
C14 C15 C18 122.0(2) . . ?
C15 C16 C11 122.3(2) . . ?
C15 C16 H3 118.7(13) . . ?
C11 C16 H3 119.0(13) . . ?
N11 C17 C12 116.59(19) . . ?
N11 C17 C19 123.6(2) . . ?
C12 C17 C19 119.8(2) . . ?
C15 C18 H4 112.2(15) . . ?
C15 C18 H5 112.1(14) . . ?
H4 C18 H5 95(2) . . ?
C15 C18 H6 111.0(15) . . ?
H4 C18 H6 111(2) . . ?
H5 C18 H6 115(2) . . ?
C17 C19 H7 117.2(19) . . ?
C17 C19 H8 114(2) . . ?
H7 C19 H8 95(3) . . ?
C17 C19 H9 106(4) . . ?
H7 C19 H9 110(4) . . ?
H8 C19 H9 114(4) . . ?
N11 C110 C111 109.40(19) . . ?
N11 C110 H10 108.1(12) . . ?
C111 C110 H10 112.4(12) . . ?
N11 C110 H11 108.0(13) . . ?
C111 C110 H11 113.0(13) . . ?
H10 C110 H11 105.7(18) . . ?
C112 C111 C110 113.31(19) . . ?
C112 C111 H12 109.9(12) . . ?
C110 C111 H12 108.0(12) . . ?
C112 C111 H13 111.4(12) . . ?
C110 C111 H13 108.9(13) . . ?
H12 C111 H13 105.0(18) . . ?
C111 C112 H14 113.1(14) . . ?
C111 C112 H15 110.2(14) . . ?
H14 C112 H15 109(2) . . ?
C111 C112 H16 112.9(14) . . ?
H14 C112 H16 104.5(19) . . ?
H15 C112 H16 107.0(19) . . ?
C21 O21 H17 101.5(15) . . ?
C27 N21 C210 121.64(19) . . ?
C27 N21 H17 103.6(11) . . ?
C210 N21 H17 134.7(11) . . ?
O21 C21 C26 118.65(19) . . ?
O21 C21 C22 121.94(19) . . ?
C26 C21 C22 119.4(2) . . ?
C23 C22 C21 118.0(2) . . ?
C23 C22 C27 121.5(2) . . ?
C21 C22 C27 120.4(2) . . ?
C24 C23 C22 120.8(2) . . ?
C24 C23 H18 119.3(16) . . ?
C22 C23 H18 119.9(16) . . ?
C23 C24 C25 122.3(2) . . ?
C23 C24 Cl21 118.85(18) . . ?
C25 C24 Cl21 118.85(17) . . ?
C26 C25 C24 117.0(2) . . ?
C26 C25 C28 120.7(2) . . ?
C24 C25 C28 122.3(2) . . ?
C25 C26 C21 122.5(2) . . ?
C25 C26 H19 120.7(15) . . ?
C21 C26 H19 116.8(14) . . ?
N21 C27 C22 116.2(2) . . ?
N21 C27 C29 123.7(2) . . ?
C22 C27 C29 120.1(2) . . ?
C25 C28 H20 109.9(15) . . ?
C25 C28 H21 111.0(14) . . ?
H20 C28 H21 110(2) . . ?
C25 C28 H22 111.7(16) . . ?
H20 C28 H22 106(2) . . ?
H21 C28 H22 109(2) . . ?
C27 C29 H23 114(2) . . ?
C27 C29 H24 108(2) . . ?
H23 C29 H24 109(3) . . ?
C27 C29 H25 110.7(17) . . ?
H23 C29 H25 100(3) . . ?
H24 C29 H25 115(3) . . ?
N21 C210 C211 108.98(19) . . ?
N21 C210 H26 109.8(13) . . ?
C211 C210 H26 109.1(13) . . ?
N21 C210 H27 109.7(13) . . ?
C211 C210 H27 108.0(13) . . ?
H26 C210 H27 111(2) . . ?
C212 C211 C210 112.5(2) . . ?
C212 C211 H28 110.9(13) . . ?
C210 C211 H28 108.0(12) . . ?
C212 C211 H29 105.9(12) . . ?
C210 C211 H29 112.6(13) . . ?
H28 C211 H29 106.8(18) . . ?
C211 C212 H30 108.2(13) . . ?
C211 C212 H31 109.6(14) . . ?
H30 C212 H31 111.7(19) . . ?
C211 C212 H32 111.1(15) . . ?
H30 C212 H32 107.2(19) . . ?
H31 C212 H32 109(2) . . ?

loop_
_geom_bond_atom_site_label_1
_geom_bond_atom_site_label_2
_geom_bond_distance
_geom_bond_site_symmetry_2
_geom_bond_publ_flag
Cl11 C14 1.745(2) . ?
O11 C11 1.345(3) . ?
O11 H1 1.05(4) . ?
N11 C17 1.287(3) . ?
N11 C110 1.468(3) . ?
N11 H1 1.50(4) . ?
C11 C16 1.403(3) . ?
C11 C12 1.414(3) . ?
C12 C13 1.418(3) . ?
C12 C17 1.474(3) . ?
C13 C14 1.382(3) . ?
C13 H2 0.97(3) . ?
C14 C15 1.409(3) . ?
C15 C16 1.382(3) . ?
C15 C18 1.503(3) . ?
C16 H3 0.95(2) . ?
C17 C19 1.504(3) . ?
C18 H4 1.05(3) . ?
C18 H5 1.03(3) . ?
C18 H6 1.04(3) . ?
C19 H7 0.95(3) . ?
C19 H8 0.92(3) . ?
C19 H9 0.93(7) . ?
C110 C111 1.527(3) . ?
C110 H10 0.95(2) . ?
C110 H11 0.97(2) . ?
C111 C112 1.517(3) . ?
C111 H12 1.00(2) . ?
C111 H13 1.00(2) . ?
C112 H14 0.96(2) . ?
C112 H15 0.97(3) . ?
C112 H16 1.05(3) . ?
Cl21 C24 1.755(2) . ?
O21 C21 1.344(2) . ?
O21 H17 1.03(3) . ?
N21 C27 1.297(3) . ?
N21 C210 1.468(3) . ?
N21 H17 1.52(3) . ?
C21 C26 1.392(3) . ?
C21 C22 1.428(3) . ?
C22 C23 1.397(3) . ?
C22 C27 1.484(3) . ?
C23 C24 1.376(3) . ?
C23 H18 0.92(3) . ?
C24 C25 1.401(3) . ?
C25 C26 1.388(3) . ?
C25 C28 1.505(3) . ?
C26 H19 0.99(3) . ?
C27 C29 1.498(3) . ?
C28 H20 1.03(3) . ?
C28 H21 0.98(2) . ?
C28 H22 0.89(3) . ?
C29 H23 0.88(3) . ?
C29 H24 0.88(3) . ?
C29 H25 0.93(3) . ?
C210 C211 1.528(3) . ?
C210 H26 0.96(2) . ?
C210 H27 0.97(2) . ?
C211 C212 1.513(4) . ?
C211 H28 0.99(2) . ?
C211 H29 0.99(2) . ?
C212 H30 0.98(2) . ?
C212 H31 0.97(2) . ?
C212 H32 0.95(3) . ?

loop_
_geom_hbond_atom_site_label_D
_geom_hbond_atom_site_label_H
_geom_hbond_atom_site_label_A
_geom_hbond_distance_DH
_geom_hbond_distance_HA
_geom_hbond_distance_DA
_geom_hbond_angle_DHA
_geom_hbond_site_symmetry_A
O11 H1 N11 1.05(4) 1.50(4) 2.494(2) 156(3) .
O21 H17 N21 1.03(3) 1.52(3) 2.500(2) 156(3) .

loop_
_geom_torsion_atom_site_label_1
_geom_torsion_atom_site_label_2
_geom_torsion_atom_site_label_3
_geom_torsion_atom_site_label_4
_geom_torsion
_geom_torsion_site_symmetry_1
_geom_torsion_site_symmetry_2
_geom_torsion_site_symmetry_3
_geom_torsion_site_symmetry_4
_geom_torsion_publ_flag
O11 C11 C12 C13 -179.79(18) . . . . ?
C16 C11 C12 C13 0.5(3) . . . . ?
O11 C11 C12 C17 0.5(3) . . . . ?
C16 C11 C12 C17 -179.24(18) . . . . ?
C11 C12 C13 C14 0.0(3) . . . . ?
C17 C12 C13 C14 179.77(17) . . . . ?
C12 C13 C14 C15 -0.2(3) . . . . ?
C12 C13 C14 Cl11 179.63(14) . . . . ?
C13 C14 C15 C16 -0.2(3) . . . . ?
Cl11 C14 C15 C16 179.99(15) . . . . ?
C13 C14 C15 C18 179.56(19) . . . . ?
Cl11 C14 C15 C18 -0.3(3) . . . . ?
C14 C15 C16 C11 0.7(3) . . . . ?
C18 C15 C16 C11 -179.0(2) . . . . ?
O11 C11 C16 C15 179.37(19) . . . . ?
C12 C11 C16 C15 -0.9(3) . . . . ?
C110 N11 C17 C12 -178.02(17) . . . . ?
C110 N11 C17 C19 2.6(3) . . . . ?
C11 C12 C17 N11 -2.3(3) . . . . ?
C13 C12 C17 N11 177.96(18) . . . . ?
C11 C12 C17 C19 177.11(19) . . . . ?
C13 C12 C17 C19 -2.6(3) . . . . ?
C17 N11 C110 C111 169.09(18) . . . . ?
N11 C110 C111 C112 72.2(2) . . . . ?
O21 C21 C22 C23 -178.02(18) . . . . ?
C26 C21 C22 C23 1.6(3) . . . . ?
O21 C21 C22 C27 -0.9(3) . . . . ?
C26 C21 C22 C27 178.81(18) . . . . ?
C21 C22 C23 C24 -0.2(3) . . . . ?
C27 C22 C23 C24 -177.33(18) . . . . ?
C22 C23 C24 C25 -0.8(3) . . . . ?
C22 C23 C24 Cl21 178.74(15) . . . . ?
C23 C24 C25 C26 0.4(3) . . . . ?
Cl21 C24 C25 C26 -179.19(15) . . . . ?
C23 C24 C25 C28 179.25(19) . . . . ?
Cl21 C24 C25 C28 -0.3(3) . . . . ?
C24 C25 C26 C21 1.1(3) . . . . ?
C28 C25 C26 C21 -177.7(2) . . . . ?
O21 C21 C26 C25 177.50(19) . . . . ?
C22 C21 C26 C25 -2.2(3) . . . . ?
C210 N21 C27 C22 -175.34(17) . . . . ?
C210 N21 C27 C29 3.3(3) . . . . ?
C23 C22 C27 N21 173.30(18) . . . . ?
C21 C22 C27 N21 -3.8(3) . . . . ?
C23 C22 C27 C29 -5.4(3) . . . . ?
C21 C22 C27 C29 177.55(19) . . . . ?
C27 N21 C210 C211 167.26(18) . . . . ?
N21 C210 C211 C212 72.6(2) . . . . ?
